data_1507829
loop_
_publ_author_name
'Liu, Zhong-Quan'
'Zhao, Lixing'
'Shang, Xiaojie'
'Cui, Zili'

_publ_section_title
;
 Unexpected copper-catalyzed aerobic oxidative cleavage of C(sp3)-C(sp3)
 bond of glycol ethers.
;
_journal_issue 12
_journal_name_full 'Organic letters'
_journal_page_first 3218
_journal_page_last 3221
_journal_paper_doi 10.1021/ol301220s
_journal_volume 14
_journal_year 2012
_chemical_formula_sum 'C13 H14 Br N O6'
_chemical_formula_weight 360.16
_chemical_name_systematic
; 
 ? 
;
_space_group_IT_number 14
_symmetry_cell_setting monoclinic
_symmetry_space_group_name_Hall '-P 2ybc'
_symmetry_space_group_name_H-M 'P 1 21/c 1'
_atom_sites_solution_hydrogens geom
_atom_sites_solution_primary direct
_atom_sites_solution_secondary difmap
_audit_creation_method SHELXL-97
_cell_angle_alpha 90.00
_cell_angle_beta 95.511(13)
_cell_angle_gamma 90.00
_cell_formula_units_Z 4
_cell_length_a 4.361(5)
_cell_length_b 20.93(2)
_cell_length_c 16.962(19)
_cell_measurement_reflns_used 1485
_cell_measurement_temperature 296(2)
_cell_measurement_theta_max 18.37
_cell_measurement_theta_min 2.29
_cell_volume 1541(3)
_computing_cell_refinement 'Bruker SAINT'
_computing_data_collection 'Bruker APEX2'
_computing_data_reduction 'Bruker SAINT'
_computing_molecular_graphics 'Bruker SHELXTL'
_computing_publication_material 'Bruker SHELXTL'
_computing_structure_refinement 'SHELXL-97 (Sheldrick, 2008)'
_computing_structure_solution 'SHELXS-97 (Sheldrick, 2008)'
_diffrn_ambient_temperature 296(2)
_diffrn_measured_fraction_theta_full 0.997
_diffrn_measured_fraction_theta_max 0.997
_diffrn_measurement_device_type 'Bruker APEX-II CCD'
_diffrn_measurement_method '\f and \w scans'
_diffrn_radiation_monochromator graphite
_diffrn_radiation_source 'fine-focus sealed tube'
_diffrn_radiation_type MoK\a
_diffrn_radiation_wavelength 0.71073
_diffrn_reflns_av_R_equivalents 0.0800
_diffrn_reflns_av_sigmaI/netI 0.0887
_diffrn_reflns_limit_h_max 5
_diffrn_reflns_limit_h_min -5
_diffrn_reflns_limit_k_max 25
_diffrn_reflns_limit_k_min -22
_diffrn_reflns_limit_l_max 20
_diffrn_reflns_limit_l_min -19
_diffrn_reflns_number 11039
_diffrn_reflns_theta_full 25.49
_diffrn_reflns_theta_max 25.49
_diffrn_reflns_theta_min 2.29
_exptl_absorpt_coefficient_mu 2.693
_exptl_absorpt_correction_T_max 0.6017
_exptl_absorpt_correction_T_min 0.5525
_exptl_absorpt_correction_type multi-scan
_exptl_absorpt_process_details SADABS
_exptl_crystal_colour colorless
_exptl_crystal_density_diffrn 1.553
_exptl_crystal_density_method 'not measured'
_exptl_crystal_description block
_exptl_crystal_F_000 728
_exptl_crystal_size_max 0.25
_exptl_crystal_size_mid 0.23
_exptl_crystal_size_min 0.21
_refine_diff_density_max 0.266
_refine_diff_density_min -0.460
_refine_diff_density_rms 0.059
_refine_ls_extinction_method none
_refine_ls_goodness_of_fit_ref 0.947
_refine_ls_hydrogen_treatment constr
_refine_ls_matrix_type full
_refine_ls_number_parameters 191
_refine_ls_number_reflns 2865
_refine_ls_number_restraints 0
_refine_ls_restrained_S_all 0.947
_refine_ls_R_factor_all 0.1292
_refine_ls_R_factor_gt 0.0476
_refine_ls_shift/su_max 0.000
_refine_ls_shift/su_mean 0.000
_refine_ls_structure_factor_coef Fsqd
_refine_ls_weighting_details 'calc w=1/[\s^2^(Fo^2^)+(0.0563P)^2^+0.0000P] where P=(Fo^2^+2Fc^2^)/3'
_refine_ls_weighting_scheme calc
_refine_ls_wR_factor_gt 0.1011
_refine_ls_wR_factor_ref 0.1282
_reflns_number_gt 1373
_reflns_number_total 2865
_reflns_threshold_expression >2sigma(I)
_cod_data_source_file ol301220s_si_001.cif
_cod_data_source_block p21c
_cod_depositor_comments
;
The following automatic conversions were performed:

'_symmetry_cell_setting' value 'Monoclinic' changed to 'monoclinic'
according to /home/saulius/struct/CIF-dictionaries/cif_core.dic
dictionary named 'cif_core.dic' version 2.4.1 from 2010-06-29.

Automatic conversion script
Id: cif_fix_values 1891 2012-01-12 08:04:46Z andrius 

 Adding full bibliography for 1507829.cif.
;
_cod_original_sg_symbol_H-M P2(1)/c
_cod_database_code 1507829

loop_
_symmetry_equiv_pos_as_xyz
'x, y, z'
'-x, y+1/2, -z+1/2'
'-x, -y, -z'
'x, -y-1/2, z-1/2'

loop_
_atom_site_label
_atom_site_type_symbol
_atom_site_fract_x
_atom_site_fract_y
_atom_site_fract_z
_atom_site_U_iso_or_equiv
_atom_site_adp_type
_atom_site_occupancy
_atom_site_symmetry_multiplicity
_atom_site_calc_flag
_atom_site_refinement_flags
Br1 Br 1.26333(15) 0.45773(3) 0.92362(4) 0.1004(3) Uani 1 1 d .
C1 C 0.9546(9) 0.2948(2) 0.7424(3) 0.0484(11) Uani 1 1 d .
C2 C 1.1673(10) 0.2836(2) 0.8085(3) 0.0546(12) Uani 1 1 d .
H2 H 1.2489 0.2429 0.8169 0.066 Uiso 1 1 calc R
C3 C 1.2570(10) 0.3314(2) 0.8608(3) 0.0596(13) Uani 1 1 d .
H3 H 1.3988 0.3228 0.9040 0.072 Uiso 1 1 calc R
C4 C 1.1395(10) 0.3917(2) 0.8500(3) 0.0575(12) Uani 1 1 d .
C5 C 0.9295(10) 0.4047(2) 0.7860(3) 0.0540(12) Uani 1 1 d .
H5 H 0.8525 0.4459 0.7787 0.065 Uiso 1 1 calc R
C6 C 0.8311(9) 0.3571(2) 0.7324(2) 0.0423(11) Uani 1 1 d .
C7 C 0.5980(10) 0.3740(2) 0.6640(3) 0.0474(11) Uani 1 1 d .
C8 C 0.3328(11) 0.4579(2) 0.5916(3) 0.0602(13) Uani 1 1 d .
H8A H 0.3716 0.4356 0.5434 0.072 Uiso 1 1 calc R
H8B H 0.1223 0.4495 0.6025 0.072 Uiso 1 1 calc R
C9 C 0.2710(11) 0.5612(2) 0.6444(3) 0.0602(13) Uani 1 1 d .
H9A H 0.3916 0.5527 0.6944 0.072 Uiso 1 1 calc R
H9B H 0.0570 0.5515 0.6504 0.072 Uiso 1 1 calc R
C10 C 0.3036(10) 0.6295(2) 0.6216(3) 0.0597(13) Uani 1 1 d .
H10A H 0.2741 0.6571 0.6662 0.072 Uiso 1 1 calc R
H10B H 0.5077 0.6372 0.6054 0.072 Uiso 1 1 calc R
C11 C 0.0938(12) 0.6976(3) 0.5202(3) 0.0664(14) Uani 1 1 d .
H11 H -0.0591 0.7073 0.4800 0.080 Uiso 1 1 calc R
C12 C 0.9655(13) 0.1858(2) 0.6828(3) 0.0641(14) Uani 1 1 d .
C13 C 0.8055(13) 0.1478(2) 0.6153(3) 0.0925(18) Uani 1 1 d .
H13A H 0.8970 0.1573 0.5674 0.139 Uiso 1 1 calc R
H13B H 0.5910 0.1589 0.6089 0.139 Uiso 1 1 calc R
H13C H 0.8267 0.1030 0.6267 0.139 Uiso 1 1 calc R
O1 O 0.4684(7) 0.33586(15) 0.61856(19) 0.0681(10) Uani 1 1 d .
O2 O 0.5487(6) 0.43651(14) 0.65783(17) 0.0564(8) Uani 1 1 d .
O3 O 0.3783(7) 0.52272(15) 0.58309(18) 0.0576(8) Uani 1 1 d .
O4 O 0.0698(6) 0.64271(15) 0.55614(19) 0.0650(9) Uani 1 1 d .
O5 O 0.2898(9) 0.73595(17) 0.5338(2) 0.0869(12) Uani 1 1 d .
N1 N 0.8588(8) 0.24709(17) 0.6884(2) 0.0569(10) Uani 1 1 d .
H1 H 0.7115 0.2576 0.6534 0.068 Uiso 1 1 calc R
O7 O 1.1698(10) 0.16270(16) 0.7284(2) 0.0947(12) Uani 1 1 d .

loop_
_atom_site_aniso_label
_atom_site_aniso_U_11
_atom_site_aniso_U_22
_atom_site_aniso_U_33
_atom_site_aniso_U_23
_atom_site_aniso_U_13
_atom_site_aniso_U_12
Br1 0.1222(6) 0.0777(5) 0.0918(5) -0.0314(3) -0.0386(4) 0.0069(3)
C1 0.051(3) 0.045(3) 0.051(3) 0.002(2) 0.011(2) -0.008(2)
C2 0.063(3) 0.040(3) 0.060(3) 0.007(2) 0.003(3) 0.004(2)
C3 0.062(3) 0.057(3) 0.057(3) 0.010(3) -0.007(3) 0.002(3)
C4 0.063(3) 0.054(3) 0.053(3) -0.003(2) -0.003(2) -0.009(2)
C5 0.057(3) 0.047(3) 0.056(3) 0.002(2) -0.003(2) 0.002(2)
C6 0.043(3) 0.043(3) 0.042(3) 0.002(2) 0.012(2) -0.006(2)
C7 0.051(3) 0.046(3) 0.046(3) -0.001(2) 0.010(2) -0.002(2)
C8 0.065(3) 0.060(3) 0.054(3) 0.010(3) -0.006(2) 0.002(3)
C9 0.060(3) 0.067(4) 0.054(3) 0.008(3) 0.007(3) 0.010(3)
C10 0.058(3) 0.060(3) 0.059(3) -0.007(3) -0.006(2) 0.008(2)
C11 0.066(4) 0.071(4) 0.059(3) 0.005(3) -0.007(3) -0.004(3)
C12 0.085(4) 0.051(3) 0.057(3) -0.002(3) 0.008(3) 0.002(3)
C13 0.128(5) 0.056(3) 0.091(4) -0.014(3) 0.000(4) 0.001(3)
O1 0.080(2) 0.053(2) 0.066(2) -0.0040(17) -0.0166(19) -0.0046(17)
O2 0.062(2) 0.044(2) 0.061(2) 0.0018(15) -0.0066(16) 0.0009(15)
O3 0.071(2) 0.046(2) 0.057(2) 0.0054(16) 0.0172(17) 0.0073(16)
O4 0.0526(19) 0.055(2) 0.084(2) 0.0145(18) -0.0155(17) -0.0039(16)
O5 0.102(3) 0.067(2) 0.089(3) 0.002(2) -0.006(2) -0.026(2)
N1 0.069(3) 0.039(2) 0.062(3) 0.0002(19) -0.003(2) -0.0027(19)
O7 0.126(3) 0.064(2) 0.091(3) -0.007(2) -0.009(3) 0.031(2)

loop_
_atom_type_symbol
_atom_type_description
_atom_type_scat_dispersion_real
_atom_type_scat_dispersion_imag
_atom_type_scat_source
C C 0.0033 0.0016 'International Tables Vol C Tables 4.2.6.8 and 6.1.1.4'
H H 0.0000 0.0000 'International Tables Vol C Tables 4.2.6.8 and 6.1.1.4'
N N 0.0061 0.0033 'International Tables Vol C Tables 4.2.6.8 and 6.1.1.4'
O O 0.0106 0.0060 'International Tables Vol C Tables 4.2.6.8 and 6.1.1.4'
Br Br -0.2901 2.4595 'International Tables Vol C Tables 4.2.6.8 and 6.1.1.4'

loop_
_geom_angle_atom_site_label_1
_geom_angle_atom_site_label_2
_geom_angle_atom_site_label_3
_geom_angle
N1 C1 C2 122.7(4)
N1 C1 C6 119.7(4)
C2 C1 C6 117.6(4)
C3 C2 C1 121.5(4)
C3 C2 H2 119.3
C1 C2 H2 119.3
C4 C3 C2 120.5(4)
C4 C3 H3 119.8
C2 C3 H3 119.8
C3 C4 C5 119.9(4)
C3 C4 Br1 120.2(4)
C5 C4 Br1 119.9(4)
C4 C5 C6 121.1(4)
C4 C5 H5 119.5
C6 C5 H5 119.5
C5 C6 C1 119.4(4)
C5 C6 C7 118.7(4)
C1 C6 C7 121.9(4)
O1 C7 O2 122.4(4)
O1 C7 C6 125.0(4)
O2 C7 C6 112.5(4)
O3 C8 O2 107.0(3)
O3 C8 H8A 110.3
O2 C8 H8A 110.3
O3 C8 H8B 110.3
O2 C8 H8B 110.3
H8A C8 H8B 108.6
O3 C9 C10 107.8(4)
O3 C9 H9A 110.2
C10 C9 H9A 110.2
O3 C9 H9B 110.2
C10 C9 H9B 110.2
H9A C9 H9B 108.5
O4 C10 C9 107.5(4)
O4 C10 H10A 110.2
C9 C10 H10A 110.2
O4 C10 H10B 110.2
C9 C10 H10B 110.2
H10A C10 H10B 108.5
O5 C11 O4 126.6(5)
O5 C11 H11 116.7
O4 C11 H11 116.7
O7 C12 N1 124.0(5)
O7 C12 C13 121.9(5)
N1 C12 C13 114.2(5)
C12 C13 H13A 109.5
C12 C13 H13B 109.5
H13A C13 H13B 109.5
C12 C13 H13C 109.5
H13A C13 H13C 109.5
H13B C13 H13C 109.5
C7 O2 C8 116.7(3)
C8 O3 C9 114.6(3)
C11 O4 C10 116.0(4)
C12 N1 C1 129.3(4)
C12 N1 H1 115.3
C1 N1 H1 115.3

loop_
_geom_bond_atom_site_label_1
_geom_bond_atom_site_label_2
_geom_bond_distance
Br1 C4 1.905(5)
C1 N1 1.392(5)
C1 C2 1.405(6)
C1 C6 1.415(6)
C2 C3 1.369(6)
C2 H2 0.9300
C3 C4 1.369(6)
C3 H3 0.9300
C4 C5 1.378(6)
C5 C6 1.388(5)
C5 H5 0.9300
C6 C7 1.508(6)
C7 O1 1.211(5)
C7 O2 1.329(5)
C8 O3 1.380(5)
C8 O2 1.465(5)
C8 H8A 0.9700
C8 H8B 0.9700
C9 O3 1.429(5)
C9 C10 1.492(6)
C9 H9A 0.9700
C9 H9B 0.9700
C10 O4 1.460(5)
C10 H10A 0.9700
C10 H10B 0.9700
C11 O5 1.179(5)
C11 O4 1.308(6)
C11 H11 0.9300
C12 O7 1.221(5)
C12 N1 1.371(6)
C12 C13 1.509(7)
C13 H13A 0.9600
C13 H13B 0.9600
C13 H13C 0.9600
N1 H1 0.8600

loop_
_geom_torsion_atom_site_label_1
_geom_torsion_atom_site_label_2
_geom_torsion_atom_site_label_3
_geom_torsion_atom_site_label_4
_geom_torsion
N1 C1 C2 C3 -179.8(4)
C6 C1 C2 C3 -1.1(6)
C1 C2 C3 C4 0.3(7)
C2 C3 C4 C5 -0.1(7)
C2 C3 C4 Br1 179.5(4)
C3 C4 C5 C6 0.8(7)
Br1 C4 C5 C6 -178.8(3)
C4 C5 C6 C1 -1.7(6)
C4 C5 C6 C7 179.3(4)
N1 C1 C6 C5 -179.4(4)
C2 C1 C6 C5 1.8(6)
N1 C1 C6 C7 -0.5(6)
C2 C1 C6 C7 -179.2(4)
C5 C6 C7 O1 -171.3(4)
C1 C6 C7 O1 9.7(7)
C5 C6 C7 O2 9.3(5)
C1 C6 C7 O2 -169.7(4)
O3 C9 C10 O4 71.7(4)
O1 C7 O2 C8 -1.4(6)
C6 C7 O2 C8 178.1(3)
O3 C8 O2 C7 -163.9(3)
O2 C8 O3 C9 -71.4(4)
C10 C9 O3 C8 -173.5(4)
O5 C11 O4 C10 2.7(8)
C9 C10 O4 C11 -169.8(4)
O7 C12 N1 C1 1.2(8)
C13 C12 N1 C1 -179.4(4)
C2 C1 N1 C12 -7.4(7)
C6 C1 N1 C12 173.9(4)

loop_
_cod_related_entry_id
_cod_related_entry_database
_cod_related_entry_code
1 ChemSpider 30651938
